data_4313197
loop_
_publ_author_name
'Ulrich Kortz'
'Jacqueline Vaissermann'
'Ren\'e Thouvenot'
'Pierre Gouzerh'

_publ_contact_author_address
; 
International University Bremen
School of Engineering and Science
Campus Ring 1
28759 Bremen
Germany
;
_publ_contact_author_email
;
u.kortz@iu-bremen.de
;
_publ_contact_author_fax
;
+49-421-200 3103
;
_publ_contact_author_name
;
Ulrich KORTZ
;
_publ_contact_author_phone
;
+49-421-200 3235
;
_publ_section_title
;
 Heteropolymolybdates of Phosphate, Phosphonate, and Phosphite
 Functionalized by Glycine
;
_journal_name_full 'Inorganic Chemistry'
_journal_page_first 1135
_journal_page_last 1139
_journal_paper_doi 10.1021/ic0261427
_journal_volume 42
_journal_year 2003
_chemical_formula_sum 'C7 H35 K2 Mo6 N3 O35.5 P'
_chemical_formula_weight 1414.26
_chemical_name_systematic
; 
 ? 
;
_space_group_IT_number 62
_symmetry_cell_setting orthorhombic
_symmetry_space_group_name_Hall '-P 2ac 2n'
_symmetry_space_group_name_H-M 'P n m a'
_atom_sites_solution_hydrogens geom
_atom_sites_solution_primary direct
_atom_sites_solution_secondary difmap
_audit_creation_method SHELXL-97
_cell_angle_alpha 90.00
_cell_angle_beta 90.00
_cell_angle_gamma 90.00
_cell_formula_units_Z 4
_cell_length_a 14.1643(6)
_cell_length_b 20.8658(8)
_cell_length_c 12.2235(5)
_cell_measurement_reflns_used 9999
_cell_measurement_temperature 293(2)
_cell_measurement_theta_max 28.28
_cell_measurement_theta_min 2.41
_cell_volume 3612.6(3)
_computing_cell_refinement 'Bruker SMART'
_computing_data_collection 'Bruker SMART'
_computing_data_reduction 'Bruker SAINT'
_computing_molecular_graphics 'Bruker SHELXTL'
_computing_publication_material 'Bruker SHELXTL'
_computing_structure_refinement 'SHELXL-97 (Sheldrick, 1997)'
_computing_structure_solution 'SHELXS-97 (Sheldrick, 1990)'
_diffrn_ambient_temperature 293(2)
_diffrn_measured_fraction_theta_full 0.999
_diffrn_measured_fraction_theta_max 0.999
_diffrn_measurement_device_type 'SMART CCD area detector'
_diffrn_measurement_method 'omega scans'
_diffrn_radiation_monochromator graphite
_diffrn_radiation_source 'normal-focus sealed tube'
_diffrn_radiation_type MoK\a
_diffrn_radiation_wavelength 0.71073
_diffrn_reflns_av_R_equivalents 0.0452
_diffrn_reflns_av_sigmaI/netI 0.0235
_diffrn_reflns_limit_h_max 18
_diffrn_reflns_limit_h_min -18
_diffrn_reflns_limit_k_max 27
_diffrn_reflns_limit_k_min -27
_diffrn_reflns_limit_l_max 16
_diffrn_reflns_limit_l_min -16
_diffrn_reflns_number 35959
_diffrn_reflns_theta_full 28.30
_diffrn_reflns_theta_max 28.30
_diffrn_reflns_theta_min 1.93
_diffrn_standards_decay_% <3
_exptl_absorpt_coefficient_mu 2.415
_exptl_absorpt_correction_T_max 0.296
_exptl_absorpt_correction_T_min 0.240
_exptl_absorpt_correction_type multi-scan
_exptl_absorpt_process_details SADABS
_exptl_crystal_colour pink
_exptl_crystal_density_diffrn 2.559
_exptl_crystal_density_method 'not measured'
_exptl_crystal_description needle
_exptl_crystal_F_000 2660
_exptl_crystal_size_max 0.30
_exptl_crystal_size_mid 0.05
_exptl_crystal_size_min 0.05
_refine_diff_density_max 1.379
_refine_diff_density_min -0.997
_refine_diff_density_rms 0.180
_refine_ls_extinction_method none
_refine_ls_goodness_of_fit_ref 1.200
_refine_ls_hydrogen_treatment mixed
_refine_ls_matrix_type full
_refine_ls_number_parameters 153
_refine_ls_number_reflns 4606
_refine_ls_number_restraints 0
_refine_ls_restrained_S_all 1.200
_refine_ls_R_factor_all 0.0533
_refine_ls_R_factor_gt 0.0487
_refine_ls_shift/su_max 0.001
_refine_ls_shift/su_mean 0.000
_refine_ls_structure_factor_coef Fsqd
_refine_ls_weighting_details 'calc w=1/[\s^2^(Fo^2^)+(0.0320P)^2^+29.3696P] where P=(Fo^2^+2Fc^2^)/3'
_refine_ls_weighting_scheme calc
_refine_ls_wR_factor_gt 0.1065
_refine_ls_wR_factor_ref 0.1088
_reflns_number_gt 4233
_reflns_number_total 4606
_reflns_threshold_expression >2sigma(I)
_cod_data_source_file ic0261427_s1_3.cif
_cod_data_source_block uk163abs
_cod_depositor_comments
;
The following automatic conversions were performed:

'_symmetry_cell_setting' value 'Orthorhombic' changed to
'orthorhombic' according to the built-in table from CIF Core
dictionary named 'cif_core.dic' version 2.4.1 from 2010-06-29.

Automatic conversion script
Id: cif_fix_values 1646 2011-03-28 12:23:43Z adriana 
;
_cod_original_formula_sum 'C7 H35 K2 Mo6 N3 O35.50 P'
_cod_database_code 4313197

loop_
_symmetry_equiv_pos_as_xyz
'x, y, z'
'-x+1/2, -y, z+1/2'
'-x, y+1/2, -z'
'x+1/2, -y+1/2, -z+1/2'
'-x, -y, -z'
'x-1/2, y, -z-1/2'
'x, -y-1/2, z'
'-x-1/2, y-1/2, z-1/2'

loop_
_atom_site_label
_atom_site_type_symbol
_atom_site_fract_x
_atom_site_fract_y
_atom_site_fract_z
_atom_site_U_iso_or_equiv
_atom_site_adp_type
_atom_site_occupancy
_atom_site_symmetry_multiplicity
_atom_site_calc_flag
_atom_site_refinement_flags
_atom_site_disorder_assembly
_atom_site_disorder_group
Mo1 Mo 0.26040(3) 0.66984(2) 0.66825(4) 0.01660(11) Uani 1 1 d . . .
Mo2 Mo 0.24660(3) 0.58311(2) 0.91973(4) 0.01693(11) Uani 1 1 d . . .
Mo3 Mo 0.22107(3) 0.66458(2) 1.15544(4) 0.01811(11) Uani 1 1 d . . .
K1 K 0.02345(9) 0.57998(6) 0.72458(12) 0.0307(3) Uani 1 1 d . . .
P1 P 0.19851(12) 0.7500 0.91156(14) 0.0132(3) Uani 1 2 d S . .
O1P O 0.2426(3) 0.7500 0.7972(4) 0.0175(10) Uiso 1 2 d S . .
O2P O 0.2306(2) 0.68965(17) 0.9738(3) 0.0176(7) Uiso 1 1 d . . .
O1A O 0.3772(3) 0.66144(19) 0.6990(3) 0.0235(8) Uiso 1 1 d . . .
O1B O 0.2448(3) 0.6201(2) 0.5590(4) 0.0287(9) Uiso 1 1 d . . .
O1C O 0.1018(3) 0.69618(19) 0.6501(3) 0.0253(8) Uiso 1 1 d . . .
O1D O 0.2677(4) 0.7500 0.5918(4) 0.0198(11) Uiso 1 2 d S . .
O2A O 0.3660(3) 0.59371(19) 0.9092(3) 0.0245(8) Uiso 1 1 d . . .
O2B O 0.2329(3) 0.5034(2) 0.8952(4) 0.0286(9) Uiso 1 1 d . . .
O2C O 0.0870(3) 0.58726(18) 0.9470(3) 0.0218(8) Uiso 1 1 d . . .
O3A O 0.3378(3) 0.6834(2) 1.1709(3) 0.0282(9) Uiso 1 1 d . . .
O3B O 0.1925(3) 0.6348(2) 1.2815(4) 0.0320(10) Uiso 1 1 d . . .
O3C O 0.0705(3) 0.64298(18) 1.1031(3) 0.0215(8) Uiso 1 1 d . . .
O3D O 0.1709(4) 0.7500 1.1648(4) 0.0195(10) Uiso 1 2 d S . .
O12 O 0.2071(3) 0.61952(17) 0.7841(3) 0.0189(7) Uiso 1 1 d . . .
O23 O 0.2394(3) 0.58454(18) 1.0782(3) 0.0218(8) Uiso 1 1 d . . .
O1W O -0.1121(4) 0.4986(3) 0.8015(5) 0.0490(13) Uiso 1 1 d . . .
O2W O 0.0831(4) 0.4582(3) 0.6670(4) 0.0492(13) Uiso 1 1 d . . .
O3W O 0.3622(8) 0.7500 1.3951(9) 0.072(3) Uiso 1 2 d S . .
O4W O 0.031(2) 0.7500 1.331(2) 0.111(9) Uiso 0.50 2 d SP . .
O5W O -0.0667(9) 0.4084(7) 0.5540(11) 0.056(3) Uiso 0.50 1 d P . .
O6W O -0.0738(9) 0.4368(6) 0.5307(10) 0.053(3) Uiso 0.50 1 d P . .
O7W O 0.113(2) 0.7500 1.403(2) 0.106(8) Uiso 0.50 2 d SP . .
O8W O -0.061(2) 0.7500 1.162(3) 0.128(10) Uiso 0.50 2 d SP . .
N1 N -0.0488(9) 0.7089(6) 0.5066(10) 0.040(3) Uiso 0.50 1 d P . .
N2 N -0.1115(4) 0.6103(2) 1.1276(4) 0.0272(10) Uiso 1 1 d . . .
H2A H -0.1701 0.5950 1.1278 0.041 Uiso 1 1 calc R . .
H2B H -0.1130 0.6527 1.1215 0.041 Uiso 1 1 calc R . .
H2C H -0.0829 0.5995 1.1898 0.041 Uiso 1 1 calc R . .
C1 C 0.0653(5) 0.7500 0.6332(6) 0.0214(15) Uiso 1 2 d S . .
C2 C -0.0352(8) 0.7500 0.5914(9) 0.043(2) Uiso 1 2 d S . .
C3 C 0.0417(4) 0.6070(2) 1.0289(4) 0.0176(10) Uiso 1 1 d . . .
C4 C -0.0589(4) 0.5828(3) 1.0341(5) 0.0218(11) Uiso 1 1 d . . .
H4A H -0.0911 0.5937 0.9666 0.026 Uiso 1 1 calc R . .
H4B H -0.0583 0.5364 1.0404 0.026 Uiso 1 1 calc R . .
C5 C 0.0726(5) 0.7500 0.9029(6) 0.0203(15) Uiso 1 2 d S . .
H5A H 0.0463 0.7500 0.9753 0.031 Uiso 1 2 calc SR . .
H5B H 0.0520 0.7124 0.8644 0.031 Uiso 0.50 1 calc PR . .
H5C H 0.0520 0.7876 0.8644 0.031 Uiso 0.50 1 calc PR . .

loop_
_atom_site_aniso_label
_atom_site_aniso_U_11
_atom_site_aniso_U_22
_atom_site_aniso_U_33
_atom_site_aniso_U_23
_atom_site_aniso_U_13
_atom_site_aniso_U_12
Mo1 0.0146(2) 0.0178(2) 0.0174(2) -0.00187(16) 0.00175(15) 0.00073(15)
Mo2 0.0140(2) 0.0158(2) 0.0210(2) 0.00035(16) 0.00121(16) 0.00038(15)
Mo3 0.0192(2) 0.0180(2) 0.0171(2) 0.00156(17) -0.00383(16) 0.00029(16)
K1 0.0241(6) 0.0267(6) 0.0413(8) 0.0023(6) -0.0053(5) -0.0023(5)
P1 0.0129(8) 0.0128(8) 0.0140(8) 0.000 0.0007(6) 0.000

loop_
_atom_type_symbol
_atom_type_description
_atom_type_scat_dispersion_real
_atom_type_scat_dispersion_imag
_atom_type_scat_source
C C 0.0033 0.0016 'International Tables Vol C Tables 4.2.6.8 and 6.1.1.4'
H H 0.0000 0.0000 'International Tables Vol C Tables 4.2.6.8 and 6.1.1.4'
N N 0.0061 0.0033 'International Tables Vol C Tables 4.2.6.8 and 6.1.1.4'
O O 0.0106 0.0060 'International Tables Vol C Tables 4.2.6.8 and 6.1.1.4'
P P 0.1023 0.0942 'International Tables Vol C Tables 4.2.6.8 and 6.1.1.4'
K K 0.2009 0.2494 'International Tables Vol C Tables 4.2.6.8 and 6.1.1.4'
Mo Mo -1.6832 0.6857 'International Tables Vol C Tables 4.2.6.8 and 6.1.1.4'

loop_
_geom_angle_atom_site_label_1
_geom_angle_atom_site_label_2
_geom_angle_atom_site_label_3
_geom_angle
_geom_angle_site_symmetry_1
_geom_angle_site_symmetry_3
_geom_angle_publ_flag
O1B Mo1 O1A 103.63(19) . . ?
O1B Mo1 O12 101.18(18) . . ?
O1A Mo1 O12 99.36(17) . . ?
O1B Mo1 O1D 99.0(2) . . ?
O1A Mo1 O1D 98.3(2) . . ?
O12 Mo1 O1D 149.11(18) . . ?
O1B Mo1 O1P 163.72(19) . . ?
O1A Mo1 O1P 91.69(18) . . ?
O12 Mo1 O1P 81.36(14) . . ?
O1D Mo1 O1P 72.99(17) . . ?
O1B Mo1 O1C 86.78(17) . . ?
O1A Mo1 O1C 169.50(17) . . ?
O12 Mo1 O1C 79.61(15) . . ?
O1D Mo1 O1C 78.40(18) . . ?
O1P Mo1 O1C 77.81(16) . . ?
O1B Mo1 K1 74.61(14) . . ?
O1A Mo1 K1 138.19(13) . . ?
O12 Mo1 K1 43.01(11) . . ?
O1D Mo1 K1 123.39(16) . . ?
O1P Mo1 K1 97.68(12) . . ?
O1C Mo1 K1 45.54(10) . . ?
O2B Mo2 O2A 103.0(2) . . ?
O2B Mo2 O12 101.69(18) . . ?
O2A Mo2 O12 99.98(17) . . ?
O2B Mo2 O23 100.67(19) . . ?
O2A Mo2 O23 97.18(17) . . ?
O12 Mo2 O23 147.81(16) . . ?
O2B Mo2 O2C 87.14(17) . . ?
O2A Mo2 O2C 169.60(17) . . ?
O12 Mo2 O2C 79.73(15) . . ?
O23 Mo2 O2C 78.57(15) . . ?
O2B Mo2 O2P 166.34(17) . . ?
O2A Mo2 O2P 89.65(16) . . ?
O12 Mo2 O2P 80.70(14) . . ?
O23 Mo2 O2P 72.35(14) . . ?
O2C Mo2 O2P 80.02(13) . . ?
O2B Mo2 K1 77.69(15) . . ?
O2A Mo2 K1 138.26(14) . . ?
O12 Mo2 K1 41.33(11) . . ?
O23 Mo2 K1 124.02(11) . . ?
O2C Mo2 K1 45.52(10) . . ?
O2P Mo2 K1 96.28(9) . . ?
O3A Mo3 O3B 102.3(2) . . ?
O3A Mo3 O3D 97.9(2) . . ?
O3B Mo3 O3D 101.3(2) . . ?
O3A Mo3 O23 97.07(18) . . ?
O3B Mo3 O23 99.06(19) . . ?
O3D Mo3 O23 151.47(19) . . ?
O3A Mo3 O3C 169.91(17) . . ?
O3B Mo3 O3C 87.66(18) . . ?
O3D Mo3 O3C 81.59(18) . . ?
O23 Mo3 O3C 79.47(15) . . ?
O3A Mo3 O2P 89.85(17) . . ?
O3B Mo3 O2P 166.59(18) . . ?
O3D Mo3 O2P 82.38(18) . . ?
O23 Mo3 O2P 73.49(15) . . ?
O3C Mo3 O2P 80.08(13) . . ?
O1W K1 O2W 74.41(17) . . ?
O1W K1 O2A 72.72(15) . 6_557 ?
O2W K1 O2A 100.94(15) . 6_557 ?
O1W K1 O1C 157.46(15) . . ?
O2W K1 O1C 125.95(15) . . ?
O2A K1 O1C 92.12(12) 6_557 . ?
O1W K1 O12 137.78(15) . . ?
O2W K1 O12 92.99(14) . . ?
O2A K1 O12 149.33(12) 6_557 . ?
O1C K1 O12 57.93(11) . . ?
O1W K1 O1A 75.30(14) . 6_557 ?
O2W K1 O1A 148.90(15) . 6_557 ?
O2A K1 O1A 63.04(12) 6_557 6_557 ?
O1C K1 O1A 83.02(12) . 6_557 ?
O12 K1 O1A 114.37(12) . 6_557 ?
O1W K1 O2C 85.82(15) . . ?
O2W K1 O2C 101.18(14) . . ?
O2A K1 O2C 143.52(13) 6_557 . ?
O1C K1 O2C 97.88(12) . . ?
O12 K1 O2C 56.72(11) . . ?
O1A K1 O2C 83.42(12) 6_557 . ?
O1W K1 O6W 115.0(3) . 5_566 ?
O2W K1 O6W 65.5(3) . 5_566 ?
O2A K1 O6W 67.6(2) 6_557 5_566 ?
O1C K1 O6W 72.1(3) . 5_566 ?
O12 K1 O6W 94.4(2) . 5_566 ?
O1A K1 O6W 123.1(3) 6_557 5_566 ?
O2C K1 O6W 148.7(2) . 5_566 ?
O1W K1 Mo1 164.48(13) . . ?
O2W K1 Mo1 97.66(12) . . ?
O2A K1 Mo1 122.41(9) 6_557 . ?
O1C K1 Mo1 36.05(8) . . ?
O12 K1 Mo1 27.58(7) . . ?
O1A K1 Mo1 113.44(9) 6_557 . ?
O2C K1 Mo1 82.64(8) . . ?
O6W K1 Mo1 72.0(2) 5_566 . ?
O1W K1 Mo2 111.33(13) . . ?
O2W K1 Mo2 85.67(12) . . ?
O2A K1 Mo2 173.10(10) 6_557 . ?
O1C K1 Mo2 82.31(9) . . ?
O12 K1 Mo2 26.49(7) . . ?
O1A K1 Mo2 111.99(9) 6_557 . ?
O2C K1 Mo2 34.68(8) . . ?
O6W K1 Mo2 114.1(2) 5_566 . ?
Mo1 K1 Mo2 54.016(19) . . ?
O1P P1 O2P 109.30(18) . 7_575 ?
O1P P1 O2P 109.30(18) . . ?
O2P P1 O2P 109.7(3) 7_575 . ?
O1P P1 C5 110.7(3) . . ?
O2P P1 C5 108.9(2) 7_575 . ?
O2P P1 C5 108.9(2) . . ?
P1 O1P Mo1 131.82(11) . . ?
P1 O1P Mo1 131.82(11) . 7_575 ?
Mo1 O1P Mo1 92.67(18) . 7_575 ?
P1 O2P Mo3 130.5(2) . . ?
P1 O2P Mo2 131.9(2) . . ?
Mo3 O2P Mo2 93.62(13) . . ?
Mo1 O1A K1 147.4(2) . 6_657 ?
C1 O1C Mo1 128.8(4) . . ?
C1 O1C K1 131.4(4) . . ?
Mo1 O1C K1 98.41(14) . . ?
Mo1 O1D Mo1 121.3(3) 7_575 . ?
Mo2 O2A K1 145.5(2) . 6_657 ?
C3 O2C Mo2 129.2(3) . . ?
C3 O2C K1 127.7(3) . . ?
Mo2 O2C K1 99.81(14) . . ?
C3 O3C Mo3 129.2(3) . . ?
Mo3 O3D Mo3 136.0(3) 7_575 . ?
Mo2 O12 Mo1 138.1(2) . . ?
Mo2 O12 K1 112.18(16) . . ?
Mo1 O12 K1 109.41(15) . . ?
Mo3 O23 Mo2 120.5(2) . . ?
O5W O6W K1 106.5(19) . 5_566 ?
C2 N1 N1 50.9(6) . 7_575 ?
O1C C1 O1C 127.3(7) 7_575 . ?
O1C C1 C2 116.4(4) 7_575 . ?
O1C C1 C2 116.4(4) . . ?
N1 C2 N1 78.2(12) . 7_575 ?
N1 C2 C1 113.1(8) . . ?
N1 C2 C1 113.1(8) 7_575 . ?
O3C C3 O2C 127.5(5) . . ?
O3C C3 C4 118.7(5) . . ?
O2C C3 C4 113.8(5) . . ?
N2 C4 C3 112.1(4) . . ?

loop_
_geom_bond_atom_site_label_1
_geom_bond_atom_site_label_2
_geom_bond_distance
_geom_bond_site_symmetry_2
_geom_bond_publ_flag
Mo1 O1B 1.706(4) . ?
Mo1 O1A 1.706(4) . ?
Mo1 O12 1.917(4) . ?
Mo1 O1D 1.919(3) . ?
Mo1 O1P 2.312(4) . ?
Mo1 O1C 2.323(4) . ?
Mo1 K1 3.9056(14) . ?
Mo2 O2B 1.701(4) . ?
Mo2 O2A 1.711(4) . ?
Mo2 O12 1.908(4) . ?
Mo2 O23 1.940(4) . ?
Mo2 O2C 2.287(4) . ?
Mo2 O2P 2.330(4) . ?
Mo2 K1 3.9604(14) . ?
Mo3 O3A 1.710(4) . ?
Mo3 O3B 1.710(4) . ?
Mo3 O3D 1.922(2) . ?
Mo3 O23 1.936(4) . ?
Mo3 O3C 2.272(4) . ?
Mo3 O2P 2.285(4) . ?
K1 O1W 2.730(6) . ?
K1 O2W 2.768(6) . ?
K1 O2A 2.780(4) 6_557 ?
K1 O1C 2.818(4) . ?
K1 O12 2.824(4) . ?
K1 O1A 2.837(4) 6_557 ?
K1 O2C 2.867(4) . ?
K1 O6W 3.220(13) 5_566 ?
P1 O1P 1.531(5) . ?
P1 O2P 1.540(4) 7_575 ?
P1 O2P 1.540(4) . ?
P1 C5 1.786(8) . ?
O1P Mo1 2.312(4) 7_575 ?
O1A K1 2.837(4) 6_657 ?
O1C C1 1.253(5) . ?
O1D Mo1 1.919(3) 7_575 ?
O2A K1 2.780(4) 6_657 ?
O2C C3 1.259(6) . ?
O3C C3 1.246(6) . ?
O3D Mo3 1.922(2) 7_575 ?
O3W O8W 1.29(3) 6_658 ?
O4W O7W 1.45(4) . ?
O5W O6W 0.666(16) . ?
O6W K1 3.220(13) 5_566 ?
O8W O3W 1.29(3) 6_558 ?
N1 C2 1.358(14) . ?
N1 N1 1.71(2) 7_575 ?
N2 C4 1.480(7) . ?
C1 O1C 1.253(5) 7_575 ?
C1 C2 1.512(13) . ?
C2 N1 1.358(14) 7_575 ?
C3 C4 1.512(7) . ?
